data_7121693
loop_
_publ_author_name
'Martin, N. P.'
'M\"arz, J'
'Feuchter, H.'
'Duval, S.'
'Roussel, P.'
'Henry, N.'
'Ikeda-Ohno, A'
'Loiseau, T.'
'Volkringer, C.'

_publ_section_title
;
 Synthesis and structural characterization of the first neptunium based
 metal-organic frameworks incorporating {Np<sub>6</sub>O<sub>8</sub>}
 hexanuclear clusters.
;
_journal_issue 51
_journal_name_full 'Chemical communications (Cambridge, England)'
_journal_page_first 6979
_journal_page_last 6982
_journal_paper_doi 10.1039/c8cc03121e
_journal_volume 54
_journal_year 2018
_chemical_formula_moiety '0.5(C336 Np24 O140), 16(O)'
_chemical_formula_sum 'C168 Np12 O86'
_chemical_formula_weight 6237.68
_space_group_crystal_system cubic
_space_group_IT_number 225
_space_group_name_Hall '-F 4 2 3'
_space_group_name_H-M_alt 'F m -3 m'
_symmetry_space_group_name_Hall '-F 4 2 3'
_symmetry_space_group_name_H-M 'F m -3 m'
_audit_creation_date 2017-07-10
_audit_creation_method
;
Olex2 1.2
(compiled 2016.09.09 svn.r3337 for OlexSys, GUI svn.r5227)
;
_audit_update_record
;
2018-04-17 deposited with the CCDC.
2018-05-16 downloaded from the CCDC.
;
_cell_angle_alpha 90
_cell_angle_beta 90
_cell_angle_gamma 90
_cell_formula_units_Z 2
_cell_length_a 27.5467(12)
_cell_length_b 27.5467(12)
_cell_length_c 27.5467(12)
_cell_measurement_reflns_used 9813
_cell_measurement_temperature 100
_cell_measurement_theta_max 26.352
_cell_measurement_theta_min 2.452
_cell_volume 20903.0(16)
_computing_cell_refinement 'SAINT v8.37A (Bruker, 2015)'
_computing_data_reduction 'SAINT v8.37A (Bruker, 2015)'
_computing_molecular_graphics 'Olex2 (Dolomanov et al., 2009)'
_computing_publication_material 'Olex2 (Dolomanov et al., 2009)'
_computing_structure_refinement 'XL (Sheldrick, 2008)'
_diffrn_ambient_temperature 100.0
_diffrn_detector 'Bruker APEX2 area detector'
_diffrn_detector_area_resol_mean 7.9
_diffrn_detector_type 'CCD area detector'
_diffrn_measured_fraction_theta_full 0.998
_diffrn_measured_fraction_theta_max 0.998
_diffrn_measurement_device 'three-circle diffractometer'
_diffrn_measurement_device_type 'Bruker APEX-II CCD'
_diffrn_measurement_method '\f and \w scans'
_diffrn_radiation_monochromator 'mirror optics'
_diffrn_radiation_probe x-ray
_diffrn_radiation_type MoK\a
_diffrn_radiation_wavelength 0.71073
_diffrn_reflns_av_R_equivalents 0.0360
_diffrn_reflns_av_unetI/netI 0.0079
_diffrn_reflns_Laue_measured_fraction_full 0.998
_diffrn_reflns_Laue_measured_fraction_max 0.998
_diffrn_reflns_limit_h_max 34
_diffrn_reflns_limit_h_min -33
_diffrn_reflns_limit_k_max 27
_diffrn_reflns_limit_k_min -34
_diffrn_reflns_limit_l_max 34
_diffrn_reflns_limit_l_min -34
_diffrn_reflns_number 47337
_diffrn_reflns_point_group_measured_fraction_full 0.998
_diffrn_reflns_point_group_measured_fraction_max 0.998
_diffrn_reflns_theta_full 26.000
_diffrn_reflns_theta_max 26.353
_diffrn_reflns_theta_min 2.091
_diffrn_source 'microfocus sealed X-ray tube'
_diffrn_source_type 'Incoatec I\ms'
_diffrn_standards_number 0
_exptl_absorpt_coefficient_mu 2.996
_exptl_absorpt_correction_T_max 0.7454
_exptl_absorpt_correction_T_min 0.6831
_exptl_absorpt_correction_type multi-scan
_exptl_absorpt_process_details
;
SADABS-2016/2 (Bruker,2016/2) was used for absorption correction.
wR2(int) was 0.0866 before and 0.0477 after correction.
The Ratio of minimum to maximum transmission is 0.9164.
The \l/2 correction factor is Not present.
;
_exptl_crystal_colour brown
_exptl_crystal_colour_primary brown
_exptl_crystal_density_diffrn 0.991
_exptl_crystal_description octahedral
_exptl_crystal_F_000 5624
_refine_diff_density_max 1.629
_refine_diff_density_min -1.749
_refine_diff_density_rms 0.189
_refine_ls_extinction_method none
_refine_ls_goodness_of_fit_ref 1.259
_refine_ls_hydrogen_treatment undef
_refine_ls_matrix_type full
_refine_ls_number_parameters 39
_refine_ls_number_reflns 1127
_refine_ls_number_restraints 0
_refine_ls_restrained_S_all 1.259
_refine_ls_R_factor_all 0.0380
_refine_ls_R_factor_gt 0.0352
_refine_ls_shift/su_max 0.001
_refine_ls_shift/su_mean 0.000
_refine_ls_structure_factor_coef Fsqd
_refine_ls_weighting_details 'w=1/[\s^2^(Fo^2^)+(0.0621P)^2^+499.7285P] where P=(Fo^2^+2Fc^2^)/3'
_refine_ls_weighting_scheme calc
_refine_ls_wR_factor_gt 0.1178
_refine_ls_wR_factor_ref 0.1212
_reflns_Friedel_coverage 0.000
_reflns_number_gt 1058
_reflns_number_total 1127
_reflns_threshold_expression 'I > 2\s(I)'
_cod_data_source_file c8cc03121e2.cif
_cod_data_source_block nm36fm3m_a
_cod_depositor_comments 'Adding full bibliography for 7121688--7121693.cif.'
_cod_original_cell_volume 20903(3)
_cod_database_code 7121693
_shelx_space_group_comment
;
The symmetry employed for this shelxl refinement is uniquely defined
by the following loop, which should always be used as a source of
symmetry information in preference to the above space-group names.
They are only intended as comments.
;
_olex2_refinement_description
;
1. Others
 Sof(O1B)=0.16667*(1-FVAR(2))
 Sof(O1A)=0.16667*FVAR(2)
 Fixed Sof: O1W(0.0625) C3(0.5) C4(0.5)
;
_shelx_shelxl_version_number 2014/7
_olex2_submission_special_instructions 'No special instructions were received'

loop_
_space_group_symop_operation_xyz
'x, y, z'
'-x, -y, z'
'-x, y, -z'
'x, -y, -z'
'z, x, y'
'z, -x, -y'
'-z, -x, y'
'-z, x, -y'
'y, z, x'
'-y, z, -x'
'y, -z, -x'
'-y, -z, x'
'y, x, -z'
'-y, -x, -z'
'y, -x, z'
'-y, x, z'
'x, z, -y'
'-x, z, y'
'-x, -z, -y'
'x, -z, y'
'z, y, -x'
'z, -y, x'
'-z, y, x'
'-z, -y, -x'
'x, y+1/2, z+1/2'
'-x, -y+1/2, z+1/2'
'-x, y+1/2, -z+1/2'
'x, -y+1/2, -z+1/2'
'z, x+1/2, y+1/2'
'z, -x+1/2, -y+1/2'
'-z, -x+1/2, y+1/2'
'-z, x+1/2, -y+1/2'
'y, z+1/2, x+1/2'
'-y, z+1/2, -x+1/2'
'y, -z+1/2, -x+1/2'
'-y, -z+1/2, x+1/2'
'y, x+1/2, -z+1/2'
'-y, -x+1/2, -z+1/2'
'y, -x+1/2, z+1/2'
'-y, x+1/2, z+1/2'
'x, z+1/2, -y+1/2'
'-x, z+1/2, y+1/2'
'-x, -z+1/2, -y+1/2'
'x, -z+1/2, y+1/2'
'z, y+1/2, -x+1/2'
'z, -y+1/2, x+1/2'
'-z, y+1/2, x+1/2'
'-z, -y+1/2, -x+1/2'
'x+1/2, y, z+1/2'
'-x+1/2, -y, z+1/2'
'-x+1/2, y, -z+1/2'
'x+1/2, -y, -z+1/2'
'z+1/2, x, y+1/2'
'z+1/2, -x, -y+1/2'
'-z+1/2, -x, y+1/2'
'-z+1/2, x, -y+1/2'
'y+1/2, z, x+1/2'
'-y+1/2, z, -x+1/2'
'y+1/2, -z, -x+1/2'
'-y+1/2, -z, x+1/2'
'y+1/2, x, -z+1/2'
'-y+1/2, -x, -z+1/2'
'y+1/2, -x, z+1/2'
'-y+1/2, x, z+1/2'
'x+1/2, z, -y+1/2'
'-x+1/2, z, y+1/2'
'-x+1/2, -z, -y+1/2'
'x+1/2, -z, y+1/2'
'z+1/2, y, -x+1/2'
'z+1/2, -y, x+1/2'
'-z+1/2, y, x+1/2'
'-z+1/2, -y, -x+1/2'
'x+1/2, y+1/2, z'
'-x+1/2, -y+1/2, z'
'-x+1/2, y+1/2, -z'
'x+1/2, -y+1/2, -z'
'z+1/2, x+1/2, y'
'z+1/2, -x+1/2, -y'
'-z+1/2, -x+1/2, y'
'-z+1/2, x+1/2, -y'
'y+1/2, z+1/2, x'
'-y+1/2, z+1/2, -x'
'y+1/2, -z+1/2, -x'
'-y+1/2, -z+1/2, x'
'y+1/2, x+1/2, -z'
'-y+1/2, -x+1/2, -z'
'y+1/2, -x+1/2, z'
'-y+1/2, x+1/2, z'
'x+1/2, z+1/2, -y'
'-x+1/2, z+1/2, y'
'-x+1/2, -z+1/2, -y'
'x+1/2, -z+1/2, y'
'z+1/2, y+1/2, -x'
'z+1/2, -y+1/2, x'
'-z+1/2, y+1/2, x'
'-z+1/2, -y+1/2, -x'
'-x, -y, -z'
'x, y, -z'
'x, -y, z'
'-x, y, z'
'-z, -x, -y'
'-z, x, y'
'z, x, -y'
'z, -x, y'
'-y, -z, -x'
'y, -z, x'
'-y, z, x'
'y, z, -x'
'-y, -x, z'
'y, x, z'
'-y, x, -z'
'y, -x, -z'
'-x, -z, y'
'x, -z, -y'
'x, z, y'
'-x, z, -y'
'-z, -y, x'
'-z, y, -x'
'z, -y, -x'
'z, y, x'
'-x, -y+1/2, -z+1/2'
'x, y+1/2, -z+1/2'
'x, -y+1/2, z+1/2'
'-x, y+1/2, z+1/2'
'-z, -x+1/2, -y+1/2'
'-z, x+1/2, y+1/2'
'z, x+1/2, -y+1/2'
'z, -x+1/2, y+1/2'
'-y, -z+1/2, -x+1/2'
'y, -z+1/2, x+1/2'
'-y, z+1/2, x+1/2'
'y, z+1/2, -x+1/2'
'-y, -x+1/2, z+1/2'
'y, x+1/2, z+1/2'
'-y, x+1/2, -z+1/2'
'y, -x+1/2, -z+1/2'
'-x, -z+1/2, y+1/2'
'x, -z+1/2, -y+1/2'
'x, z+1/2, y+1/2'
'-x, z+1/2, -y+1/2'
'-z, -y+1/2, x+1/2'
'-z, y+1/2, -x+1/2'
'z, -y+1/2, -x+1/2'
'z, y+1/2, x+1/2'
'-x+1/2, -y, -z+1/2'
'x+1/2, y, -z+1/2'
'x+1/2, -y, z+1/2'
'-x+1/2, y, z+1/2'
'-z+1/2, -x, -y+1/2'
'-z+1/2, x, y+1/2'
'z+1/2, x, -y+1/2'
'z+1/2, -x, y+1/2'
'-y+1/2, -z, -x+1/2'
'y+1/2, -z, x+1/2'
'-y+1/2, z, x+1/2'
'y+1/2, z, -x+1/2'
'-y+1/2, -x, z+1/2'
'y+1/2, x, z+1/2'
'-y+1/2, x, -z+1/2'
'y+1/2, -x, -z+1/2'
'-x+1/2, -z, y+1/2'
'x+1/2, -z, -y+1/2'
'x+1/2, z, y+1/2'
'-x+1/2, z, -y+1/2'
'-z+1/2, -y, x+1/2'
'-z+1/2, y, -x+1/2'
'z+1/2, -y, -x+1/2'
'z+1/2, y, x+1/2'
'-x+1/2, -y+1/2, -z'
'x+1/2, y+1/2, -z'
'x+1/2, -y+1/2, z'
'-x+1/2, y+1/2, z'
'-z+1/2, -x+1/2, -y'
'-z+1/2, x+1/2, y'
'z+1/2, x+1/2, -y'
'z+1/2, -x+1/2, y'
'-y+1/2, -z+1/2, -x'
'y+1/2, -z+1/2, x'
'-y+1/2, z+1/2, x'
'y+1/2, z+1/2, -x'
'-y+1/2, -x+1/2, z'
'y+1/2, x+1/2, z'
'-y+1/2, x+1/2, -z'
'y+1/2, -x+1/2, -z'
'-x+1/2, -z+1/2, y'
'x+1/2, -z+1/2, -y'
'x+1/2, z+1/2, y'
'-x+1/2, z+1/2, -y'
'-z+1/2, -y+1/2, x'
'-z+1/2, y+1/2, -x'
'z+1/2, -y+1/2, -x'
'z+1/2, y+1/2, x'

loop_
_atom_site_label
_atom_site_type_symbol
_atom_site_fract_x
_atom_site_fract_y
_atom_site_fract_z
_atom_site_U_iso_or_equiv
_atom_site_adp_type
_atom_site_occupancy
_atom_site_site_symmetry_order
_atom_site_calc_flag
_atom_site_refinement_flags_posn
_atom_site_refinement_flags_adp
_atom_site_refinement_flags_occupancy
_atom_site_disorder_group
Np1 Np 0.5000 0.40314(2) 0.5000 0.0104(2) Uani 1 8 d S T P .
O2 O 0.5000 0.3642(2) 0.4225(2) 0.0392(14) Uani 1 2 d S T P .
O1B O 0.4462(5) 0.4462(5) 0.4462(5) 0.011(5) Uiso 0.50(4) 6 d S T P 2
C1 C 0.5000 0.3792(3) 0.3792(3) 0.040(3) Uani 1 4 d S T P .
C2 C 0.5000 0.3409(3) 0.3409(3) 0.056(4) Uani 1 4 d S T P .
O1W O 0.5000 0.3071(11) 0.5000 0.069(9) Uani 0.5 8 d S T P .
O1A O 0.4605(4) 0.4605(4) 0.4605(4) 0.009(5) Uiso 0.50(4) 6 d S T P 1
C5 C 0.5000 0.2682(5) 0.2682(5) 0.076(5) Uiso 1 4 d S T P .
C3 C 0.5158(5) 0.3521(6) 0.2935(6) 0.061(4) Uiso 0.5 1 d . . . .
C4 C 0.5162(6) 0.3145(6) 0.2579(6) 0.071(5) Uiso 0.5 1 d . . . .
O2W O 0.3798(10) 0.3798(10) 0.3798(10) 0.219(18) Uani 1 6 d S T P .

loop_
_atom_site_aniso_label
_atom_site_aniso_U_11
_atom_site_aniso_U_22
_atom_site_aniso_U_33
_atom_site_aniso_U_23
_atom_site_aniso_U_13
_atom_site_aniso_U_12
Np1 0.0131(2) 0.0051(3) 0.0131(2) 0.000 0.000 0.000
O2 0.058(4) 0.028(3) 0.032(3) -0.024(3) 0.000 0.000
C1 0.052(8) 0.034(4) 0.034(4) -0.027(6) 0.000 0.000
C2 0.098(12) 0.035(5) 0.035(5) -0.030(6) 0.000 0.000
O1W 0.085(15) 0.036(16) 0.085(15) 0.000 0.000 0.000
O2W 0.219(18) 0.219(18) 0.219(18) 0.09(2) 0.09(2) 0.09(2)

loop_
_atom_type_symbol
_atom_type_description
_atom_type_scat_dispersion_real
_atom_type_scat_dispersion_imag
_atom_type_scat_source
C C 0.0033 0.0016 'International Tables Vol C Tables 4.2.6.8 and 6.1.1.4'
Np Np -11.4937 4.1493 'International Tables Vol C Tables 4.2.6.8 and 6.1.1.4'
O O 0.0106 0.0060 'International Tables Vol C Tables 4.2.6.8 and 6.1.1.4'

loop_
_geom_angle_atom_site_label_1
_geom_angle_atom_site_label_2
_geom_angle_atom_site_label_3
_geom_angle
_geom_angle_site_symmetry_1
_geom_angle_site_symmetry_3
O2 Np1 Np1 161.70(15) 21_556 105_666
O2 Np1 Np1 71.70(16) 118_656 105_666
O2 Np1 Np1 108.53(10) . 105_666
O2 Np1 Np1 108.53(10) 98_556 105_666
O2 Np1 O2 78.35(13) 21_556 98_556
O2 Np1 O2 126.6(3) 21_556 118_656
O2 Np1 O2 126.6(3) . 98_556
O2 Np1 O2 78.35(13) 118_656 98_556
O2 Np1 O2 78.35(13) . 21_556
O2 Np1 O2 78.35(13) . 118_656
O2 Np1 O1B 140.46(7) 21_556 3_656
O2 Np1 O1B 70.9(4) . 100_655
O2 Np1 O1B 70.9(4) 118_656 100_655
O2 Np1 O1B 70.9(4) 118_656 3_656
O2 Np1 O1B 140.46(7) 98_556 .
O2 Np1 O1B 140.46(7) 98_556 100_655
O2 Np1 O1B 70.9(4) 21_556 .
O2 Np1 O1B 70.9(4) 98_556 98_556
O2 Np1 O1B 140.46(7) 118_656 .
O2 Np1 O1B 70.9(4) 98_556 3_656
O2 Np1 O1B 140.46(7) 21_556 100_655
O2 Np1 O1B 140.46(7) . 98_556
O2 Np1 O1B 140.46(7) . 3_656
O2 Np1 O1B 70.9(4) 21_556 98_556
O2 Np1 O1B 140.46(7) 118_656 98_556
O2 Np1 O1B 70.9(4) . .
O2 Np1 O1W 63.30(15) . .
O2 Np1 O1W 63.30(15) 98_556 .
O2 Np1 O1W 63.30(15) 21_556 .
O2 Np1 O1W 63.30(16) 118_656 .
O1B Np1 Np1 38.4(3) 100_655 105_666
O1B Np1 Np1 94.9(4) 98_556 105_666
O1B Np1 Np1 38.4(3) 3_656 105_666
O1B Np1 Np1 94.9(4) . 105_666
O1B Np1 O1B 120.9(10) 3_656 .
O1B Np1 O1B 75.9(4) 98_556 .
O1B Np1 O1B 120.9(10) 98_556 100_655
O1B Np1 O1B 75.9(4) 100_655 .
O1B Np1 O1B 75.9(4) 3_656 98_556
O1B Np1 O1B 75.9(4) 3_656 100_655
O1B Np1 O1W 119.6(5) 98_556 .
O1B Np1 O1W 119.6(5) 100_655 .
O1B Np1 O1W 119.6(5) . .
O1B Np1 O1W 119.6(5) 3_656 .
O1W Np1 Np1 134.999(2) . 105_666
O1A Np1 Np1 80.9(5) 98_556 105_666
O1A Np1 Np1 80.9(5) . 105_666
O1A Np1 Np1 31.20(14) 100_655 105_666
O1A Np1 Np1 31.20(14) 3_656 105_666
O1A Np1 O2 83.2(4) . .
O1A Np1 O2 139.70(16) 100_655 98_556
O1A Np1 O2 83.2(4) 100_655 118_656
O1A Np1 O2 139.70(16) 3_656 .
O1A Np1 O2 139.70(16) . 118_656
O1A Np1 O2 83.2(4) 100_655 .
O1A Np1 O2 139.70(16) . 98_556
O1A Np1 O2 139.70(16) 98_556 .
O1A Np1 O2 83.2(4) 98_556 21_556
O1A Np1 O2 83.2(4) . 21_556
O1A Np1 O2 83.2(4) 3_656 118_656
O1A Np1 O2 139.70(16) 3_656 21_556
O1A Np1 O2 139.70(16) 98_556 118_656
O1A Np1 O2 139.70(16) 100_655 21_556
O1A Np1 O2 83.2(4) 3_656 98_556
O1A Np1 O2 83.2(4) 98_556 98_556
O1A Np1 O1W 135.7(6) 98_556 .
O1A Np1 O1W 135.7(5) 100_655 .
O1A Np1 O1W 135.8(6) . .
O1A Np1 O1W 135.7(5) 3_656 .
O1A Np1 O1A 88.5(11) 100_655 98_556
O1A Np1 O1A 88.5(11) . 3_656
O1A Np1 O1A 59.1(6) . 98_556
O1A Np1 O1A 59.1(6) . 100_655
O1A Np1 O1A 59.1(6) 3_656 98_556
O1A Np1 O1A 59.1(6) 3_656 100_655
C1 O2 Np1 134.2(6) . .
Np1 O1B Np1 103.2(6) . 9
Np1 O1B Np1 103.2(6) . 5
Np1 O1B Np1 103.2(6) 9 5
O2 C1 O2 128.3(10) 18_655 .
O2 C1 C2 115.9(5) . .
O2 C1 C2 115.9(5) 18_655 .
C3 C2 C1 120.1(8) 18_655 .
C3 C2 C1 120.1(8) . .
C3 C2 C1 120.1(8) 115 .
C3 C2 C1 120.1(8) 100_655 .
C3 C2 C3 35.8(12) . 100_655
C3 C2 C3 119.9(15) . 18_655
C3 C2 C3 108.0(14) 18_655 100_655
C3 C2 C3 108.0(14) . 115
C3 C2 C3 35.8(12) 18_655 115
C3 C2 C3 119.9(15) 100_655 115
Np1 O1A Np1 117.6(3) . 5
Np1 O1A Np1 117.6(3) 9 5
Np1 O1A Np1 117.6(3) . 9
C4 C5 C5 120.5(10) 115 121_655
C4 C5 C5 120.5(10) . 121_655
C4 C5 C5 120.5(10) 18_655 121_655
C4 C5 C5 120.5(10) 100_655 121_655
C4 C5 C4 37.7(14) . 100_655
C4 C5 C4 106.0(18) . 115
C4 C5 C4 119(2) 115 100_655
C4 C5 C4 119(2) . 18_655
C4 C5 C4 106.0(18) 100_655 18_655
C4 C5 C4 37.7(14) 115 18_655
C2 C3 C4 104.1(11) . 100_655
C2 C3 C4 118.7(14) . .
C3 C3 C2 72.1(6) 100_655 .
C3 C3 C4 90.5(9) 100_655 .
C3 C3 C4 58.3(7) 100_655 100_655
C4 C3 C4 32.2(12) . 100_655
C5 C4 C3 106.4(13) . 100_655
C5 C4 C3 121.9(16) . .
C3 C4 C3 31.2(11) . 100_655
C4 C4 C5 71.1(7) 100_655 .
C4 C4 C3 89.5(9) 100_655 .
C4 C4 C3 58.3(7) 100_655 100_655

loop_
_geom_bond_atom_site_label_1
_geom_bond_atom_site_label_2
_geom_bond_distance
_geom_bond_site_symmetry_2
Np1 Np1 3.7735(6) 105_666
Np1 O2 2.389(5) 118_656
Np1 O2 2.389(5) .
Np1 O2 2.389(5) 21_556
Np1 O2 2.389(5) 98_556
Np1 O1B 2.407(10) 100_655
Np1 O1B 2.407(10) 98_556
Np1 O1B 2.407(10) .
Np1 O1B 2.407(10) 3_656
Np1 O1W 2.65(3) .
Np1 O1A 2.206(3) 3_656
Np1 O1A 2.206(3) 98_556
Np1 O1A 2.206(3) 100_655
Np1 O1A 2.206(3) .
O2 C1 1.263(8) .
O1B Np1 2.407(10) 9
O1B Np1 2.407(10) 5
C1 O2 1.263(8) 18_655
C1 C2 1.491(14) .
C2 C3 1.412(16) 100_655
C2 C3 1.412(16) 115
C2 C3 1.412(16) .
C2 C3 1.412(16) 18_655
O1A Np1 2.206(3) 5
O1A Np1 2.206(3) 9
C5 C5 1.42(4) 121_655
C5 C4 1.379(18) 18_655
C5 C4 1.379(18) .
C5 C4 1.379(18) 100_655
C5 C4 1.379(18) 115
C3 C3 0.87(3) 100_655
C3 C4 1.43(2) .
C3 C4 1.68(2) 100_655
C4 C3 1.68(2) 100_655
C4 C4 0.89(3) 100_655

loop_
_geom_torsion_atom_site_label_1
_geom_torsion_atom_site_label_2
_geom_torsion_atom_site_label_3
_geom_torsion_atom_site_label_4
_geom_torsion
_geom_torsion_site_symmetry_1
_geom_torsion_site_symmetry_4
Np1 O2 C1 O2 0.000(3) . 18_655
Np1 O2 C1 C2 180.000(2) . .
O2 C1 C2 C3 159.2(7) 18_655 115
O2 C1 C2 C3 -20.8(7) 18_655 100_655
O2 C1 C2 C3 20.8(7) . 18_655
O2 C1 C2 C3 20.8(7) 18_655 .
O2 C1 C2 C3 159.2(7) . 100_655
O2 C1 C2 C3 -159.2(7) . .
O2 C1 C2 C3 -20.8(7) . 115
O2 C1 C2 C3 -159.2(7) 18_655 18_655
C1 C2 C3 C3 -100.8(5) . 100_655
C1 C2 C3 C4 178.8(10) . .
C1 C2 C3 C4 -150.2(7) . 100_655
C2 C3 C4 C5 2(2) . .
C2 C3 C4 C3 69.8(11) . 100_655
C2 C3 C4 C4 69.8(11) . 100_655
C5 C5 C4 C3 178.7(10) 121_655 .
C5 C5 C4 C3 148.9(7) 121_655 100_655
C5 C5 C4 C4 101.6(6) 121_655 100_655
C3 C2 C3 C3 116.4(11) 115 100_655
C3 C2 C3 C3 79.2(5) 18_655 100_655
C3 C2 C3 C4 36.0(19) 115 .
C3 C2 C3 C4 -1.2(10) 18_655 .
C3 C2 C3 C4 -80.4(13) 100_655 .
C3 C2 C3 C4 29.8(7) 18_655 100_655
C3 C2 C3 C4 -49.4(10) 100_655 100_655
C3 C2 C3 C4 67.0(14) 115 100_655
C3 C3 C4 C5 -67.3(12) 100_655 .
C3 C3 C4 C4 -0.002(4) 100_655 100_655
C4 C5 C4 C3 47.2(12) 100_655 100_655
C4 C5 C4 C3 -40(2) 115 .
C4 C5 C4 C3 77.1(14) 100_655 .
C4 C5 C4 C3 -31.1(7) 18_655 100_655
C4 C5 C4 C3 -1.3(10) 18_655 .
C4 C5 C4 C3 -69.7(15) 115 100_655
C4 C5 C4 C4 -78.4(6) 18_655 100_655
C4 C5 C4 C4 -117.0(14) 115 100_655
C4 C3 C4 C5 -67.3(12) 100_655 .
C4 C3 C4 C3 0.002(5) 100_655 100_655
